data_7101958
loop_
_publ_author_name
'Liu, Tian-Yu'
'Cui, Hai-Lei'
'Chai, Qian'
'Long, Jun'
'Li, Bang-Jing'
'Wu, Yong'
'Ding, Li-Sheng'
'Chen, Ying-Chun'

_publ_section_title
;
 Organocatalytic asymmetric Friedel-Crafts alkylation/cascade reactions
 of naphthols and nitroolefins.
;
_journal_issue 22
_journal_name_full 'Chemical communications (Cambridge, England)'
_journal_page_first 2228
_journal_page_last 2230
_journal_paper_doi 10.1039/b704925k
_journal_year 2007
_chemical_formula_sum 'C37 H31.5 N O4'
_chemical_formula_weight 554.13
_chemical_name_systematic
;
?
;
_space_group_IT_number 15
_symmetry_cell_setting monoclinic
_symmetry_space_group_name_Hall '-C 2yc'
_symmetry_space_group_name_H-M 'C 1 2/c 1'
_atom_sites_solution_hydrogens geom
_atom_sites_solution_primary direct
_atom_sites_solution_secondary difmap
_audit_creation_method SHELXL-97
_cell_angle_alpha 90.00
_cell_angle_beta 124.57(1)
_cell_angle_gamma 90.00
_cell_formula_units_Z 8
_cell_length_a 30.038(4)
_cell_length_b 9.530(1)
_cell_length_c 24.662(4)
_cell_measurement_reflns_used 36
_cell_measurement_temperature 289(2)
_cell_measurement_theta_max 14.33
_cell_measurement_theta_min 3.33
_cell_volume 5813.3(14)
_computing_cell_refinement 'Siemens XSCANS'
_computing_data_collection 'Siemens XSCANS'
_computing_data_reduction 'Siemens SHELXTL'
_computing_molecular_graphics 'Siemens SHELXTL'
_computing_publication_material 'Siemens SHELXTL'
_computing_structure_refinement 'SHELXL-97 (Sheldrick, 1997)'
_computing_structure_solution 'SHELXS-97 (Sheldrick, 1990)'
_diffrn_ambient_temperature 289(2)
_diffrn_measured_fraction_theta_full 1.000
_diffrn_measured_fraction_theta_max 1.000
_diffrn_measurement_device_type 'Siemens P4'
_diffrn_measurement_method '\w scans'
_diffrn_radiation_monochromator graphite
_diffrn_radiation_source 'normal-focus sealed tube'
_diffrn_radiation_type MoK\a
_diffrn_radiation_wavelength 0.71073
_diffrn_reflns_av_R_equivalents 0.0175
_diffrn_reflns_av_sigmaI/netI 0.0992
_diffrn_reflns_limit_h_max 36
_diffrn_reflns_limit_h_min 0
_diffrn_reflns_limit_k_max 11
_diffrn_reflns_limit_k_min 0
_diffrn_reflns_limit_l_max 24
_diffrn_reflns_limit_l_min -29
_diffrn_reflns_number 6867
_diffrn_reflns_theta_full 25.50
_diffrn_reflns_theta_max 25.50
_diffrn_reflns_theta_min 1.65
_diffrn_standards_decay_% 3.54
_diffrn_standards_interval_count 97
_diffrn_standards_number 3
_exptl_absorpt_coefficient_mu 0.082
_exptl_absorpt_correction_type none
_exptl_crystal_density_diffrn 1.266
_exptl_crystal_density_meas 0
_exptl_crystal_density_method 'not measured'
_exptl_crystal_F_000 2340
_exptl_crystal_size_max 0.56
_exptl_crystal_size_mid 0.34
_exptl_crystal_size_min 0.28
_refine_diff_density_max 0.179
_refine_diff_density_min -0.158
_refine_diff_density_rms 0.031
_refine_ls_extinction_coef 0.00166(4)
_refine_ls_extinction_expression Fc^*^=kFc[1+0.001xFc^2^\l^3^/sin(2\q)]^-1/4^
_refine_ls_extinction_method SHELXL
_refine_ls_goodness_of_fit_ref 0.864
_refine_ls_hydrogen_treatment constr
_refine_ls_matrix_type full
_refine_ls_number_parameters 413
_refine_ls_number_reflns 5409
_refine_ls_number_restraints 2
_refine_ls_restrained_S_all 0.865
_refine_ls_R_factor_all 0.1273
_refine_ls_R_factor_gt 0.0439
_refine_ls_shift/su_max 0.001
_refine_ls_shift/su_mean 0.000
_refine_ls_structure_factor_coef Fsqd
_refine_ls_weighting_details 'calc w=1/[\s^2^(Fo^2^)+(0.0086P)^2^+0.0000P] where P=(Fo^2^+2Fc^2^)/3'
_refine_ls_weighting_scheme calc
_refine_ls_wR_factor_gt 0.0515
_refine_ls_wR_factor_ref 0.0599
_reflns_number_gt 2235
_reflns_number_total 5409
_reflns_threshold_expression >2sigma(I)
_cod_data_source_file b704925k.txt
_cod_data_source_block racemic5aa
_cod_depositor_comments
;
The following automatic conversions were performed:
'_symmetry_cell_setting' value 'Monoclinic' changed to 'monoclinic'
according to '/home/saulius/struct/CIF-dictionaries/cif_core.dic'
dictionary named 'cif_core.dic' version 2.4.1 from 2010-06-29.

Automatic conversion script
Id: cif_fix_enum 1527 2010-12-29 10:47:43Z saulius 
;
_cod_original_sg_symbol_H-M C2/c
_cod_original_formula_sum 'C37 H31.50 N O4'
_cod_database_code 7101958

loop_
_symmetry_equiv_pos_as_xyz
'x, y, z'
'-x, y, -z+1/2'
'x+1/2, y+1/2, z'
'-x+1/2, y+1/2, -z+1/2'
'-x, -y, -z'
'x, -y, z-1/2'
'-x+1/2, -y+1/2, -z'
'x+1/2, -y+1/2, z-1/2'

loop_
_atom_site_label
_atom_site_type_symbol
_atom_site_fract_x
_atom_site_fract_y
_atom_site_fract_z
_atom_site_U_iso_or_equiv
_atom_site_adp_type
_atom_site_occupancy
_atom_site_symmetry_multiplicity
_atom_site_calc_flag
_atom_site_refinement_flags
_atom_site_disorder_assembly
_atom_site_disorder_group
O1 O 0.44460(6) 0.59394(17) 0.65814(7) 0.0530(5) Uani 1 1 d . . .
O2 O 0.50776(6) 0.30204(17) 0.67257(7) 0.0543(5) Uani 1 1 d . . .
O3 O 0.52289(13) 0.6458(3) 0.63370(14) 0.0506(9) Uani 0.50 1 d P A 1
H3O H 0.5281 0.6638 0.6052 0.061 Uiso 1 1 calc R A 1
O3' O 0.49490(16) 0.4585(3) 0.56928(16) 0.0581(10) Uani 0.50 1 d P A 2
H3O' H 0.4955 0.5192 0.5462 0.070 Uiso 0.50 1 calc PR A 2
N1 N 0.49818(7) 0.5196(2) 0.62100(9) 0.0462(5) Uani 1 1 d . . .
C1 C 0.42644(9) 0.7315(3) 0.64263(12) 0.0451(6) Uani 1 1 d . . .
C2 C 0.42818(9) 0.8214(3) 0.68850(11) 0.0552(7) Uani 1 1 d . . .
H2 H 0.4419 0.7920 0.7312 0.066 Uiso 1 1 calc R . .
C3 C 0.40886(9) 0.9545(3) 0.66780(12) 0.0572(7) Uani 1 1 d . . .
H3 H 0.4093 1.0171 0.6970 0.069 Uiso 1 1 calc R . .
C4 C 0.38822(9) 0.9989(3) 0.60288(11) 0.0472(7) Uani 1 1 d . . .
C5 C 0.36995(10) 1.1385(3) 0.58234(13) 0.0615(8) Uani 1 1 d . . .
H5 H 0.3707 1.2013 0.6117 0.074 Uiso 1 1 calc R . .
C6 C 0.35146(10) 1.1818(3) 0.52090(13) 0.0702(9) Uani 1 1 d . . .
H6 H 0.3392 1.2734 0.5081 0.084 Uiso 1 1 calc R . .
C7 C 0.35068(10) 1.0896(3) 0.47680(12) 0.0654(8) Uani 1 1 d . . .
H7 H 0.3384 1.1207 0.4347 0.079 Uiso 1 1 calc R . .
C8 C 0.36767(9) 0.9543(3) 0.49415(11) 0.0525(7) Uani 1 1 d . . .
H8 H 0.3663 0.8939 0.4636 0.063 Uiso 1 1 calc R . .
C9 C 0.38721(8) 0.9050(3) 0.55775(11) 0.0402(6) Uani 1 1 d . . .
C10 C 0.40674(8) 0.7677(2) 0.57979(11) 0.0404(6) Uani 1 1 d . A .
C11 C 0.41061(8) 0.6437(2) 0.54447(10) 0.0422(6) Uani 1 1 d . . .
H11 H 0.4326 0.6697 0.5282 0.051 Uiso 1 1 calc R A .
C12 C 0.44298(8) 0.5378(2) 0.60283(10) 0.0457(6) Uani 1 1 d . A .
H12 H 0.4244 0.4469 0.5903 0.055 Uiso 1 1 calc R . .
C13 C 0.35693(10) 0.5847(2) 0.48800(11) 0.0478(7) Uani 1 1 d . A .
C14 C 0.31208(10) 0.5834(3) 0.48971(12) 0.0648(8) Uani 1 1 d . . .
H14 H 0.3142 0.6227 0.5256 0.078 Uiso 1 1 calc R A .
C15 C 0.26346(11) 0.5246(3) 0.43880(15) 0.0887(11) Uani 1 1 d . A .
H15 H 0.2334 0.5238 0.4406 0.106 Uiso 1 1 calc R . .
C16 C 0.26089(14) 0.4676(3) 0.38576(16) 0.1022(15) Uani 1 1 d . . .
H16 H 0.2287 0.4284 0.3512 0.123 Uiso 1 1 calc R A .
C17 C 0.30481(14) 0.4685(3) 0.38361(15) 0.1011(12) Uani 1 1 d . A .
H17 H 0.3027 0.4295 0.3476 0.121 Uiso 1 1 calc R . .
C18 C 0.35316(11) 0.5270(3) 0.43459(12) 0.0753(9) Uani 1 1 d . . .
H18 H 0.3831 0.5271 0.4325 0.090 Uiso 1 1 calc R A .
C19 C 0.54175(9) 0.2034(3) 0.67358(11) 0.0452(7) Uani 1 1 d . . .
C20 C 0.52923(9) 0.0605(3) 0.66331(11) 0.0550(7) Uani 1 1 d . . .
H20 H 0.4969 0.0265 0.6551 0.066 Uiso 1 1 calc R . .
C21 C 0.56629(11) -0.0272(3) 0.66574(11) 0.0597(7) Uani 1 1 d . . .
H21 H 0.5589 -0.1228 0.6590 0.072 Uiso 1 1 calc R . .
C22 C 0.61541(10) 0.0232(3) 0.67818(11) 0.0545(7) Uani 1 1 d . . .
C23 C 0.65386(12) -0.0675(3) 0.68074(12) 0.0744(9) Uani 1 1 d . . .
H23 H 0.6470 -0.1633 0.6744 0.089 Uiso 1 1 calc R . .
C24 C 0.70056(12) -0.0163(4) 0.69237(13) 0.0835(11) Uani 1 1 d . . .
H24 H 0.7255 -0.0775 0.6942 0.100 Uiso 1 1 calc R . .
C25 C 0.71178(11) 0.1276(4) 0.70164(12) 0.0786(10) Uani 1 1 d . . .
H25 H 0.7439 0.1612 0.7091 0.094 Uiso 1 1 calc R . .
C26 C 0.67609(9) 0.2187(3) 0.69980(11) 0.0600(8) Uani 1 1 d . . .
H26 H 0.6841 0.3140 0.7065 0.072 Uiso 1 1 calc R . .
C27 C 0.62680(9) 0.1692(3) 0.68779(10) 0.0474(7) Uani 1 1 d . . .
C28 C 0.58841(9) 0.2580(3) 0.68586(10) 0.0421(6) Uani 1 1 d . A .
C29 C 0.58948(8) 0.4137(2) 0.69609(10) 0.0461(7) Uani 1 1 d . . .
H29 H 0.5918 0.4619 0.6627 0.055 Uiso 1 1 calc R A .
C30 C 0.53231(8) 0.4384(3) 0.68120(10) 0.0469(7) Uani 1 1 d . A .
H30 H 0.5356 0.4874 0.7183 0.056 Uiso 1 1 calc R . .
C31 C 0.63455(9) 0.4664(3) 0.76398(12) 0.0476(7) Uani 1 1 d . A .
C32 C 0.66351(10) 0.3794(3) 0.81721(12) 0.0663(8) Uani 1 1 d . . .
H32 H 0.6555 0.2841 0.8124 0.080 Uiso 1 1 calc R A .
C33 C 0.70462(11) 0.4312(3) 0.87836(14) 0.0864(10) Uani 1 1 d . A .
H33 H 0.7240 0.3705 0.9140 0.104 Uiso 1 1 calc R . .
C34 C 0.71667(12) 0.5705(4) 0.88631(16) 0.0884(12) Uani 1 1 d . . .
H34 H 0.7446 0.6050 0.9271 0.106 Uiso 1 1 calc R A .
C35 C 0.68746(12) 0.6593(3) 0.83398(16) 0.0859(11) Uani 1 1 d . A .
H35 H 0.6948 0.7550 0.8394 0.103 Uiso 1 1 calc R . .
C36 C 0.64695(10) 0.6070(3) 0.77278(14) 0.0719(9) Uani 1 1 d . . .
H36 H 0.6279 0.6680 0.7372 0.086 Uiso 1 1 calc R A .
O4 O 0.4908(2) 0.3720(4) 0.5068(2) 0.0866(14) Uani 0.50 1 d PD B 1
H4O H 0.4916 0.4048 0.5382 0.095 Uiso 0.50 1 calc PR B 1
C37 C 0.4749(4) 0.2231(5) 0.4985(6) 0.110(4) Uani 0.50 1 d PD B 1
H37A H 0.4631 0.1926 0.4552 0.121 Uiso 0.50 1 calc PR B 1
H37B H 0.4459 0.2120 0.5040 0.121 Uiso 0.50 1 calc PR B 1
H37C H 0.5053 0.1677 0.5308 0.121 Uiso 0.50 1 calc PR B 1
O4' O 0.4636(3) 0.2843(6) 0.4635(3) 0.099(2) Uani 0.50 1 d PD C 2
H4O' H 0.4536 0.3202 0.4851 0.109 Uiso 0.50 1 calc PR C 2
C37' C 0.4957(4) 0.1581(7) 0.4976(5) 0.112(4) Uani 0.50 1 d PD C 2
H37D H 0.5137 0.1273 0.4777 0.124 Uiso 0.50 1 calc PR C 2
H37E H 0.4723 0.0850 0.4943 0.124 Uiso 0.50 1 calc PR C 2
H37F H 0.5221 0.1796 0.5432 0.124 Uiso 0.50 1 calc PR C 2

loop_
_atom_site_aniso_label
_atom_site_aniso_U_11
_atom_site_aniso_U_22
_atom_site_aniso_U_33
_atom_site_aniso_U_23
_atom_site_aniso_U_13
_atom_site_aniso_U_12
O1 0.0556(11) 0.0633(12) 0.0440(10) 0.0146(10) 0.0306(9) 0.0157(10)
O2 0.0403(10) 0.0487(11) 0.0732(12) 0.0173(10) 0.0318(9) 0.0057(9)
O3 0.054(2) 0.047(2) 0.055(2) 0.0092(18) 0.0333(19) -0.0029(18)
O3' 0.067(2) 0.054(2) 0.056(3) 0.006(2) 0.037(2) 0.013(2)
N1 0.0426(13) 0.0471(15) 0.0457(13) 0.0060(12) 0.0233(11) 0.0025(11)
C1 0.0357(14) 0.0521(18) 0.0461(16) 0.0067(15) 0.0224(13) 0.0068(14)
C2 0.0492(16) 0.078(2) 0.0399(15) 0.0018(16) 0.0261(14) 0.0036(16)
C3 0.0501(17) 0.065(2) 0.0531(17) -0.0079(16) 0.0269(15) 0.0019(16)
C4 0.0386(15) 0.0506(19) 0.0448(16) -0.0030(15) 0.0190(14) -0.0004(14)
C5 0.0607(19) 0.0490(19) 0.0661(19) -0.0115(16) 0.0307(17) 0.0018(15)
C6 0.076(2) 0.0462(19) 0.069(2) 0.0022(17) 0.0288(18) 0.0093(17)
C7 0.074(2) 0.051(2) 0.0510(18) 0.0101(16) 0.0234(16) 0.0066(17)
C8 0.0531(17) 0.0462(19) 0.0451(16) 0.0013(14) 0.0200(14) 0.0020(14)
C9 0.0276(13) 0.0456(16) 0.0365(14) 0.0009(14) 0.0117(12) -0.0029(12)
C10 0.0330(13) 0.0460(17) 0.0366(15) -0.0004(14) 0.0165(12) 0.0009(13)
C11 0.0388(14) 0.0457(16) 0.0403(14) 0.0094(13) 0.0213(12) 0.0039(13)
C12 0.0359(14) 0.0506(17) 0.0459(15) 0.0097(14) 0.0205(13) 0.0061(13)
C13 0.0489(17) 0.0408(17) 0.0405(15) 0.0054(13) 0.0174(14) 0.0044(14)
C14 0.0498(17) 0.059(2) 0.0656(19) 0.0004(16) 0.0207(16) -0.0044(16)
C15 0.052(2) 0.073(2) 0.099(2) 0.005(2) 0.018(2) -0.0123(18)
C16 0.090(3) 0.060(2) 0.074(2) 0.006(2) -0.003(2) -0.016(2)
C17 0.127(3) 0.075(2) 0.049(2) -0.0084(19) 0.019(3) -0.007(3)
C18 0.080(2) 0.081(2) 0.0471(17) -0.0063(18) 0.0260(17) -0.0014(19)
C19 0.0377(16) 0.0488(18) 0.0422(15) 0.0090(13) 0.0186(13) 0.0077(14)
C20 0.0454(16) 0.057(2) 0.0544(17) 0.0099(15) 0.0232(14) -0.0050(15)
C21 0.071(2) 0.0485(19) 0.0544(17) 0.0046(15) 0.0329(16) 0.0003(17)
C22 0.0546(18) 0.061(2) 0.0426(16) 0.0091(15) 0.0243(15) 0.0149(17)
C23 0.087(2) 0.078(2) 0.0593(19) 0.0088(17) 0.042(2) 0.025(2)
C24 0.080(2) 0.108(3) 0.064(2) 0.012(2) 0.041(2) 0.044(2)
C25 0.0509(19) 0.126(3) 0.062(2) 0.005(2) 0.0338(17) 0.018(2)
C26 0.0437(16) 0.080(2) 0.0551(17) 0.0049(16) 0.0270(14) 0.0092(16)
C27 0.0392(16) 0.060(2) 0.0378(15) 0.0069(14) 0.0189(13) 0.0085(15)
C28 0.0341(14) 0.0505(18) 0.0363(14) 0.0042(13) 0.0167(12) 0.0019(14)
C29 0.0378(15) 0.0531(18) 0.0481(16) 0.0044(13) 0.0247(13) 0.0002(13)
C30 0.0373(15) 0.0547(19) 0.0402(15) 0.0086(14) 0.0169(13) 0.0049(14)
C31 0.0385(16) 0.0493(17) 0.0560(17) -0.0045(15) 0.0274(14) -0.0038(14)
C32 0.0580(19) 0.065(2) 0.0552(18) 0.0003(17) 0.0199(16) -0.0106(16)
C33 0.066(2) 0.110(3) 0.054(2) -0.007(2) 0.0168(18) -0.008(2)
C34 0.050(2) 0.125(4) 0.087(3) -0.048(3) 0.037(2) -0.022(2)
C35 0.065(2) 0.079(3) 0.121(3) -0.039(2) 0.056(2) -0.022(2)
C36 0.059(2) 0.060(2) 0.088(2) -0.0074(19) 0.0364(18) -0.0063(17)
O4 0.132(4) 0.074(3) 0.083(4) -0.012(3) 0.079(4) -0.015(3)
C37 0.099(9) 0.092(9) 0.099(8) 0.016(7) 0.032(7) 0.017(7)
O4' 0.164(6) 0.069(4) 0.093(4) -0.002(3) 0.091(5) -0.007(4)
C37' 0.112(8) 0.148(9) 0.076(5) 0.027(7) 0.052(5) 0.021(6)

loop_
_atom_type_symbol
_atom_type_description
_atom_type_scat_dispersion_real
_atom_type_scat_dispersion_imag
_atom_type_scat_source
C C 0.0033 0.0016 'International Tables Vol C Tables 4.2.6.8 and 6.1.1.4'
H H 0.0000 0.0000 'International Tables Vol C Tables 4.2.6.8 and 6.1.1.4'
N N 0.0061 0.0033 'International Tables Vol C Tables 4.2.6.8 and 6.1.1.4'
O O 0.0106 0.0060 'International Tables Vol C Tables 4.2.6.8 and 6.1.1.4'

loop_
_geom_angle_atom_site_label_1
_geom_angle_atom_site_label_2
_geom_angle_atom_site_label_3
_geom_angle
C1 O1 C12 107.04(18)
C19 O2 C30 107.41(17)
N1 O3 H3O 109.5
N1 O3' H3O' 109.5
O3 N1 O3' 109.7(2)
O3 N1 C30 105.0(2)
O3' N1 C30 111.4(2)
O3 N1 C12 110.1(2)
O3' N1 C12 107.4(2)
C30 N1 C12 113.27(18)
C10 C1 O1 113.9(2)
C10 C1 C2 124.2(2)
O1 C1 C2 121.9(2)
C3 C2 C1 117.0(2)
C3 C2 H2 121.5
C1 C2 H2 121.5
C2 C3 C4 121.4(2)
C2 C3 H3 119.3
C4 C3 H3 119.3
C3 C4 C9 120.1(2)
C3 C4 C5 121.1(2)
C9 C4 C5 118.7(2)
C6 C5 C4 121.1(3)
C6 C5 H5 119.4
C4 C5 H5 119.4
C5 C6 C7 120.0(3)
C5 C6 H6 120.0
C7 C6 H6 120.0
C8 C7 C6 121.1(2)
C8 C7 H7 119.5
C6 C7 H7 119.5
C7 C8 C9 120.7(2)
C7 C8 H8 119.7
C9 C8 H8 119.7
C8 C9 C10 123.9(2)
C8 C9 C4 118.4(2)
C10 C9 C4 117.7(2)
C1 C10 C9 119.6(2)
C1 C10 C11 109.5(2)
C9 C10 C11 130.9(2)
C10 C11 C13 115.40(19)
C10 C11 C12 100.67(17)
C13 C11 C12 112.77(19)
C10 C11 H11 109.2
C13 C11 H11 109.2
C12 C11 H11 109.2
O1 C12 N1 109.32(18)
O1 C12 C11 107.52(18)
N1 C12 C11 111.31(18)
O1 C12 H12 109.5
N1 C12 H12 109.5
C11 C12 H12 109.5
C18 C13 C14 118.6(2)
C18 C13 C11 119.7(2)
C14 C13 C11 121.7(2)
C13 C14 C15 121.4(3)
C13 C14 H14 119.3
C15 C14 H14 119.3
C16 C15 C14 118.7(3)
C16 C15 H15 120.7
C14 C15 H15 120.7
C17 C16 C15 120.4(4)
C17 C16 H16 119.8
C15 C16 H16 119.8
C16 C17 C18 120.7(4)
C16 C17 H17 119.7
C18 C17 H17 119.7
C13 C18 C17 120.3(3)
C13 C18 H18 119.9
C17 C18 H18 119.9
C28 C19 O2 113.8(2)
C28 C19 C20 123.4(2)
O2 C19 C20 122.8(2)
C21 C20 C19 117.4(2)
C21 C20 H20 121.3
C19 C20 H20 121.3
C20 C21 C22 121.8(3)
C20 C21 H21 119.1
C22 C21 H21 119.1
C21 C22 C23 121.9(3)
C21 C22 C27 119.6(2)
C23 C22 C27 118.6(3)
C24 C23 C22 120.7(3)
C24 C23 H23 119.6
C22 C23 H23 119.6
C23 C24 C25 120.8(3)
C23 C24 H24 119.6
C25 C24 H24 119.6
C26 C25 C24 120.5(3)
C26 C25 H25 119.7
C24 C25 H25 119.7
C25 C26 C27 120.4(3)
C25 C26 H26 119.8
C27 C26 H26 119.8
C28 C27 C26 123.1(3)
C28 C27 C22 117.9(2)
C26 C27 C22 119.0(2)
C19 C28 C27 119.9(2)
C19 C28 C29 109.7(2)
C27 C28 C29 130.4(2)
C28 C29 C31 115.6(2)
C28 C29 C30 101.20(19)
C31 C29 C30 112.53(19)
C28 C29 H29 109.1
C31 C29 H29 109.1
C30 C29 H29 109.1
O2 C30 N1 108.72(18)
O2 C30 C29 107.47(18)
N1 C30 C29 111.38(18)
O2 C30 H30 109.7
N1 C30 H30 109.7
C29 C30 H30 109.7
C32 C31 C36 118.1(2)
C32 C31 C29 122.7(2)
C36 C31 C29 119.2(3)
C31 C32 C33 121.0(3)
C31 C32 H32 119.5
C33 C32 H32 119.5
C34 C33 C32 120.2(3)
C34 C33 H33 119.9
C32 C33 H33 119.9
C33 C34 C35 119.5(3)
C33 C34 H34 120.3
C35 C34 H34 120.3
C34 C35 C36 120.2(3)
C34 C35 H35 119.9
C36 C35 H35 119.9
C31 C36 C35 120.9(3)
C31 C36 H36 119.5
C35 C36 H36 119.5
C37' O4' H4O' 109.5
O4' C37' H37D 109.5
O4' C37' H37E 109.5
H37D C37' H37E 109.5
O4' C37' H37F 109.5
H37D C37' H37F 109.5
H37E C37' H37F 109.5

loop_
_geom_bond_atom_site_label_1
_geom_bond_atom_site_label_2
_geom_bond_distance
O1 C1 1.387(2)
O1 C12 1.440(2)
O2 C19 1.377(2)
O2 C30 1.449(2)
O3 N1 1.354(3)
O3 H3O 0.8200
O3' N1 1.354(3)
O3' H3O' 0.8200
N1 C30 1.458(2)
N1 C12 1.462(2)
C1 C10 1.353(3)
C1 C2 1.396(3)
C2 C3 1.368(3)
C2 H2 0.9300
C3 C4 1.414(3)
C3 H3 0.9300
C4 C9 1.415(3)
C4 C5 1.419(3)
C5 C6 1.349(3)
C5 H5 0.9300
C6 C7 1.388(3)
C6 H6 0.9300
C7 C8 1.364(3)
C7 H7 0.9300
C8 C9 1.407(3)
C8 H8 0.9300
C9 C10 1.411(3)
C10 C11 1.511(3)
C11 C13 1.519(3)
C11 C12 1.565(2)
C11 H11 0.9800
C12 H12 0.9800
C13 C18 1.371(3)
C13 C14 1.372(3)
C14 C15 1.394(3)
C14 H14 0.9300
C15 C16 1.377(4)
C15 H15 0.9300
C16 C17 1.350(4)
C16 H16 0.9300
C17 C18 1.389(3)
C17 H17 0.9300
C18 H18 0.9300
C19 C28 1.359(3)
C19 C20 1.397(3)
C20 C21 1.366(3)
C20 H20 0.9300
C21 C22 1.410(3)
C21 H21 0.9300
C22 C23 1.415(3)
C22 C27 1.420(3)
C23 C24 1.354(3)
C23 H23 0.9300
C24 C25 1.400(4)
C24 H24 0.9300
C25 C26 1.360(3)
C25 H25 0.9300
C26 C27 1.416(3)
C26 H26 0.9300
C27 C28 1.409(3)
C28 C29 1.502(3)
C29 C31 1.522(3)
C29 C30 1.557(3)
C29 H29 0.9800
C30 H30 0.9800
C31 C32 1.368(3)
C31 C36 1.375(3)
C32 C33 1.389(3)
C32 H32 0.9300
C33 C34 1.360(4)
C33 H33 0.9300
C34 C35 1.366(4)
C34 H34 0.9300
C35 C36 1.387(3)
C35 H35 0.9300
C36 H36 0.9300
O4 C37 1.474(3)
O4 H4O 0.8200
C37 H37A 0.9600
C37 H37B 0.9600
C37 H37C 0.9600
O4' C37' 1.471(3)
O4' H4O' 0.8200
C37' H37D 0.9600
C37' H37E 0.9600
C37' H37F 0.9600

loop_
_geom_hbond_atom_site_label_D
_geom_hbond_atom_site_label_H
_geom_hbond_atom_site_label_A
_geom_hbond_distance_DH
_geom_hbond_distance_HA
_geom_hbond_distance_DA
_geom_hbond_angle_DHA
O4 H4O N1 0.82 2.23 3.040(5) 172.4
O4' H4O' O3' 0.82 2.16 2.768(7) 131.1

loop_
_geom_torsion_atom_site_label_1
_geom_torsion_atom_site_label_2
_geom_torsion_atom_site_label_3
_geom_torsion_atom_site_label_4
_geom_torsion
C12 O1 C1 C10 7.6(3)
C12 O1 C1 C2 -173.2(2)
C10 C1 C2 C3 -0.4(4)
O1 C1 C2 C3 -179.5(2)
C1 C2 C3 C4 -0.2(4)
C2 C3 C4 C9 0.0(4)
C2 C3 C4 C5 -177.8(2)
C3 C4 C5 C6 178.4(2)
C9 C4 C5 C6 0.5(4)
C4 C5 C6 C7 -0.8(4)
C5 C6 C7 C8 0.9(4)
C6 C7 C8 C9 -0.9(4)
C7 C8 C9 C10 -178.3(2)
C7 C8 C9 C4 0.7(3)
C3 C4 C9 C8 -178.4(2)
C5 C4 C9 C8 -0.5(3)
C3 C4 C9 C10 0.7(3)
C5 C4 C9 C10 178.6(2)
O1 C1 C10 C9 -179.67(19)
C2 C1 C10 C9 1.2(4)
O1 C1 C10 C11 0.0(3)
C2 C1 C10 C11 -179.2(2)
C8 C9 C10 C1 177.7(2)
C4 C9 C10 C1 -1.2(3)
C8 C9 C10 C11 -1.8(4)
C4 C9 C10 C11 179.2(2)
C1 C10 C11 C13 115.0(2)
C9 C10 C11 C13 -65.4(3)
C1 C10 C11 C12 -6.7(2)
C9 C10 C11 C12 172.9(2)
C1 O1 C12 N1 109.4(2)
C1 O1 C12 C11 -11.6(2)
O3 N1 C12 O1 -64.5(3)
O3' N1 C12 O1 176.2(2)
C30 N1 C12 O1 52.8(3)
O3 N1 C12 C11 54.2(3)
O3' N1 C12 C11 -65.2(3)
C30 N1 C12 C11 171.41(19)
C10 C11 C12 O1 11.0(2)
C13 C11 C12 O1 -112.5(2)
C10 C11 C12 N1 -108.7(2)
C13 C11 C12 N1 127.7(2)
C10 C11 C13 C18 147.7(2)
C12 C11 C13 C18 -97.4(3)
C10 C11 C13 C14 -34.4(3)
C12 C11 C13 C14 80.5(3)
C18 C13 C14 C15 0.3(4)
C11 C13 C14 C15 -177.6(2)
C13 C14 C15 C16 -0.4(4)
C14 C15 C16 C17 0.3(5)
C15 C16 C17 C18 -0.2(6)
C14 C13 C18 C17 -0.1(4)
C11 C13 C18 C17 177.9(2)
C16 C17 C18 C13 0.1(5)
C30 O2 C19 C28 3.6(3)
C30 O2 C19 C20 -176.8(2)
C28 C19 C20 C21 -0.2(4)
O2 C19 C20 C21 -179.8(2)
C19 C20 C21 C22 0.1(4)
C20 C21 C22 C23 180.0(2)
C20 C21 C22 C27 -0.7(4)
C21 C22 C23 C24 179.6(3)
C27 C22 C23 C24 0.3(4)
C22 C23 C24 C25 -0.5(4)
C23 C24 C25 C26 0.7(5)
C24 C25 C26 C27 -0.7(4)
C25 C26 C27 C28 179.4(2)
C25 C26 C27 C22 0.4(4)
C21 C22 C27 C28 1.4(3)
C23 C22 C27 C28 -179.3(2)
C21 C22 C27 C26 -179.6(2)
C23 C22 C27 C26 -0.2(4)
O2 C19 C28 C27 -179.48(19)
C20 C19 C28 C27 0.9(4)
O2 C19 C28 C29 1.0(3)
C20 C19 C28 C29 -178.6(2)
C26 C27 C28 C19 179.5(2)
C22 C27 C28 C19 -1.5(3)
C26 C27 C28 C29 -1.0(4)
C22 C27 C28 C29 177.9(2)
C19 C28 C29 C31 117.1(2)
C27 C28 C29 C31 -62.3(3)
C19 C28 C29 C30 -4.7(2)
C27 C28 C29 C30 175.8(2)
C19 O2 C30 N1 114.17(19)
C19 O2 C30 C29 -6.5(2)
O3 N1 C30 O2 178.3(2)
O3' N1 C30 O2 -63.0(3)
C12 N1 C30 O2 58.1(2)
O3 N1 C30 C29 -63.5(3)
O3' N1 C30 C29 55.2(3)
C12 N1 C30 C29 176.37(19)
C28 C29 C30 O2 6.7(2)
C31 C29 C30 O2 -117.3(2)
C28 C29 C30 N1 -112.3(2)
C31 C29 C30 N1 123.8(2)
C28 C29 C31 C32 -16.2(3)
C30 C29 C31 C32 99.4(3)
C28 C29 C31 C36 163.9(2)
C30 C29 C31 C36 -80.5(3)
C36 C31 C32 C33 -0.5(4)
C29 C31 C32 C33 179.6(2)
C31 C32 C33 C34 0.2(5)
C32 C33 C34 C35 1.1(5)
C33 C34 C35 C36 -2.0(5)
C32 C31 C36 C35 -0.4(4)
C29 C31 C36 C35 179.5(2)
C34 C35 C36 C31 1.6(4)
